data_4037858
loop_
_publ_author_name
'Chang, Meng-Yang'
'Chen, Kuan-Ting'
'Hsiao, Yu-Ting'
'Chen, Shin-Mei'

_publ_section_title
;
 Ac2O-Mediated Dearylacetylative Dimerization of 2-Arylacetyl-1-naphthols.
 Synthesis of Naphtho[1,2-b]furan-3-ones.
;
_journal_name_full 'The Journal of organic chemistry'
_journal_paper_doi 10.1021/acs.joc.9b03298
_journal_year 2020
_chemical_formula_sum 'C32 H22 O6'
_chemical_formula_weight 502.49
_space_group_crystal_system triclinic
_space_group_IT_number 2
_space_group_name_Hall '-P 1'
_space_group_name_H-M_alt 'P -1'
_atom_sites_solution_hydrogens geom
_audit_creation_method SHELXL-2014/6
_cell_angle_alpha 84.715(2)
_cell_angle_beta 79.253(2)
_cell_angle_gamma 75.963(2)
_cell_formula_units_Z 2
_cell_length_a 8.1280(4)
_cell_length_b 10.6123(6)
_cell_length_c 14.7375(8)
_cell_measurement_reflns_used 5368
_cell_measurement_temperature 99(2)
_cell_measurement_theta_max 25.9936
_cell_measurement_theta_min 2.3732
_cell_volume 1210.15(11)
_computing_cell_refinement 'SAINT V8.34A (Bruker AXS Inc., 2013)'
_computing_data_collection 'Bruker APEX2'
_computing_data_reduction 'SAINT V8.34A (Bruker AXS Inc., 2013)'
_computing_molecular_graphics 'Bruker SHELXTL'
_computing_publication_material 'Bruker SHELXTL'
_computing_structure_refinement 'SHELXL-2014/6 (Sheldrick, 2014)'
_diffrn_ambient_temperature 99(2)
_diffrn_detector_area_resol_mean 8.3333
_diffrn_measured_fraction_theta_full 1.000
_diffrn_measured_fraction_theta_max 0.997
_diffrn_measurement_device_type 'Bruker APEX-II CCD'
_diffrn_measurement_method '\f and \w scans'
_diffrn_radiation_type MoK\a
_diffrn_radiation_wavelength 0.71073
_diffrn_reflns_av_R_equivalents 0.0436
_diffrn_reflns_av_unetI/netI 0.0356
_diffrn_reflns_Laue_measured_fraction_full 1.000
_diffrn_reflns_Laue_measured_fraction_max 0.997
_diffrn_reflns_limit_h_max 9
_diffrn_reflns_limit_h_min -10
_diffrn_reflns_limit_k_max 13
_diffrn_reflns_limit_k_min -13
_diffrn_reflns_limit_l_max 18
_diffrn_reflns_limit_l_min -18
_diffrn_reflns_number 29726
_diffrn_reflns_point_group_measured_fraction_full 1.000
_diffrn_reflns_point_group_measured_fraction_max 0.997
_diffrn_reflns_theta_full 25.242
_diffrn_reflns_theta_max 26.527
_diffrn_reflns_theta_min 1.408
_exptl_absorpt_coefficient_mu 0.095
_exptl_absorpt_correction_T_max 0.9485
_exptl_absorpt_correction_T_min 0.8979
_exptl_absorpt_correction_type multi-scan
_exptl_absorpt_process_details 'SADABS V2014/4 (Bruker AXS Inc.)'
_exptl_crystal_colour Colorless
_exptl_crystal_density_diffrn 1.379
_exptl_crystal_density_meas ?
_exptl_crystal_density_method 'not measured'
_exptl_crystal_description Lump
_exptl_crystal_F_000 524
_exptl_crystal_size_max 0.28
_exptl_crystal_size_mid 0.25
_exptl_crystal_size_min 0.23
_refine_diff_density_max 0.380
_refine_diff_density_min -0.376
_refine_diff_density_rms 0.047
_refine_ls_extinction_method none
_refine_ls_goodness_of_fit_ref 1.041
_refine_ls_hydrogen_treatment constr
_refine_ls_matrix_type full
_refine_ls_number_parameters 383
_refine_ls_number_reflns 5023
_refine_ls_number_restraints 108
_refine_ls_restrained_S_all 1.031
_refine_ls_R_factor_all 0.0577
_refine_ls_R_factor_gt 0.0438
_refine_ls_shift/su_max 0.001
_refine_ls_shift/su_mean 0.000
_refine_ls_structure_factor_coef Fsqd
_refine_ls_weighting_details 'w=1/[\s^2^(Fo^2^)+(0.0449P)^2^+0.5122P] where P=(Fo^2^+2Fc^2^)/3'
_refine_ls_weighting_scheme calc
_refine_ls_wR_factor_gt 0.0998
_refine_ls_wR_factor_ref 0.1079
_reflns_Friedel_coverage 0.000
_reflns_number_gt 3963
_reflns_number_total 5023
_reflns_threshold_expression 'I > 2\s(I)'
_cod_data_source_file jo9b03298_si_001.cif
_cod_data_source_block mo_180326lt_0m
_cod_depositor_comments
;
The following automatic conversions were performed:

data item '_exptl_crystal_density_meas' value 'not measured' was
changed to '?' -- the value is perceived as not measured.

Automatic conversion script
Id: cif_fix_values 7556 2019-12-06 15:28:31Z antanas 
;
_cod_database_code 4037858
_shelx_space_group_comment
;
The symmetry employed for this shelxl refinement is uniquely defined
by the following loop, which should always be used as a source of
symmetry information in preference to the above space-group names.
They are only intended as comments.
;
_shelxl_version_number 2014/6

loop_
_space_group_symop_operation_xyz
'x, y, z'
'-x, -y, -z'

loop_
_atom_site_label
_atom_site_type_symbol
_atom_site_fract_x
_atom_site_fract_y
_atom_site_fract_z
_atom_site_U_iso_or_equiv
_atom_site_adp_type
_atom_site_occupancy
_atom_site_site_symmetry_order
_atom_site_calc_flag
_atom_site_refinement_flags_posn
_atom_site_refinement_flags_adp
_atom_site_refinement_flags_occupancy
_atom_site_disorder_assembly
_atom_site_disorder_group
O1 O 0.30104(14) 0.09089(12) 0.01033(7) 0.0246(3) Uani 1 1 d . . . . .
O2 O 0.33962(13) 0.21680(9) 0.41847(7) 0.0150(2) Uani 1 1 d . . . . .
O5 O 0.01566(17) 0.17267(14) 0.04597(9) 0.0404(4) Uani 1 1 d . . . . .
O6 O 0.49565(14) 0.47306(10) 0.28361(8) 0.0227(3) Uani 1 1 d . . . . .
C1 C 0.1379(3) 0.0878(2) -0.10393(12) 0.0349(5) Uani 1 1 d . . . . .
H9 H 0.0192 0.1032 -0.1149 0.052 Uiso 1 1 calc R U . . .
H1 H 0.1941 -0.0044 -0.1106 0.052 Uiso 1 1 calc R U . . .
H10 H 0.2008 0.1406 -0.1490 0.052 Uiso 1 1 calc R U . . .
C2 C 0.1373(2) 0.12428(16) -0.00895(11) 0.0229(4) Uani 1 1 d . . . . .
C3 C 0.3290(2) 0.13073(16) 0.09226(10) 0.0202(3) Uani 1 1 d . . . . .
C4 C 0.3177(2) 0.25812(17) 0.10360(12) 0.0259(4) Uani 1 1 d . . . . .
C5 C 0.3579(2) 0.29752(16) 0.18357(11) 0.0239(4) Uani 1 1 d . . . . .
H15 H 0.3496 0.3872 0.1902 0.029 Uiso 1 1 calc R U . . .
C6 C 0.40871(19) 0.20874(15) 0.25192(10) 0.0166(3) Uani 1 1 d . . . . .
C7 C 0.45526(19) 0.25308(14) 0.33690(10) 0.0151(3) Uani 1 1 d . . . . .
C8 C 0.27772(19) 0.32362(14) 0.47090(10) 0.0150(3) Uani 1 1 d . . . . .
C9 C 0.17247(19) 0.31990(14) 0.55813(10) 0.0156(3) Uani 1 1 d . . . . .
C10 C 0.1143(2) 0.20949(15) 0.59868(11) 0.0177(3) Uani 1 1 d . . . . .
H3 H 0.1495 0.1302 0.5678 0.021 Uiso 1 1 calc R U . . .
C11 C 0.0075(2) 0.21641(16) 0.68229(11) 0.0219(4) Uani 1 1 d . . . . .
H22 H -0.0338 0.1425 0.7086 0.026 Uiso 1 1 calc R U . . .
C12 C -0.0417(2) 0.33243(16) 0.72960(12) 0.0246(4) Uani 1 1 d . . . . .
H2 H -0.1160 0.3362 0.7878 0.030 Uiso 1 1 calc R U . . .
C13 C 0.1229(2) 0.43786(14) 0.60550(11) 0.0180(3) Uani 1 1 d . . . . .
C14 C 0.1785(2) 0.55095(15) 0.56415(11) 0.0212(4) Uani 1 1 d . . . . .
H4 H 0.1460 0.6283 0.5972 0.025 Uiso 1 1 calc R U . . .
C15 C 0.2764(2) 0.55070(15) 0.47892(11) 0.0199(3) Uani 1 1 d . . . . .
H5 H 0.3100 0.6272 0.4516 0.024 Uiso 1 1 calc R U . . .
C16 C 0.32705(19) 0.43373(14) 0.43173(11) 0.0168(3) Uani 1 1 d . . . . .
C17 C 0.0164(2) 0.43975(16) 0.69267(11) 0.0230(4) Uani 1 1 d . . . . .
H21 H -0.0154 0.5167 0.7263 0.028 Uiso 1 1 calc R U . . .
C20 C 0.37842(19) 0.03441(15) 0.16126(10) 0.0161(3) Uani 1 1 d . . . . .
C21 C 0.42016(19) 0.07343(14) 0.24269(10) 0.0151(3) Uani 1 1 d . . . . .
C22 C 0.47123(19) -0.02576(15) 0.31030(10) 0.0165(3) Uani 1 1 d . . . . .
H14 H 0.5001 -0.0029 0.3652 0.020 Uiso 1 1 calc R U . . .
C23 C 0.4796(2) -0.15295(15) 0.29793(11) 0.0193(3) Uani 1 1 d . . . . .
H13 H 0.5150 -0.2173 0.3440 0.023 Uiso 1 1 calc R U . . .
C24 C 0.4364(2) -0.19038(15) 0.21773(11) 0.0210(3) Uani 1 1 d . . . . .
H12 H 0.4418 -0.2793 0.2102 0.025 Uiso 1 1 calc R U . . .
C25 C 0.3870(2) -0.09866(16) 0.15107(11) 0.0199(3) Uani 1 1 d . . . . .
H11 H 0.3579 -0.1242 0.0971 0.024 Uiso 1 1 calc R U . . .
C26 C 0.64156(19) 0.19659(13) 0.34900(10) 0.0146(3) Uani 1 1 d . . . . .
C27 C 0.7726(2) 0.19458(15) 0.27278(11) 0.0182(3) Uani 1 1 d . . . . .
H20 H 0.7449 0.2207 0.2130 0.022 Uiso 1 1 calc R U . . .
C28 C 0.9433(2) 0.15443(15) 0.28418(11) 0.0200(3) Uani 1 1 d . . . . .
H16 H 1.0322 0.1521 0.2320 0.024 Uiso 1 1 calc R U . . .
C29 C 0.9849(2) 0.11767(15) 0.37120(11) 0.0199(3) Uani 1 1 d . . . . .
H17 H 1.1021 0.0909 0.3789 0.024 Uiso 1 1 calc R U . . .
C30 C 0.8547(2) 0.12021(14) 0.44712(11) 0.0182(3) Uani 1 1 d . . . . .
H18 H 0.8828 0.0953 0.5070 0.022 Uiso 1 1 calc R U . . .
C31 C 0.68377(19) 0.15891(14) 0.43616(10) 0.0152(3) Uani 1 1 d . . . . .
H19 H 0.5952 0.1597 0.4884 0.018 Uiso 1 1 calc R U . . .
C32 C 0.4307(2) 0.40299(14) 0.34250(11) 0.0168(3) Uani 1 1 d . . . . .
O3 O 0.2421(3) 0.3575(2) 0.04335(12) 0.0236(4) Uani 0.765(3) 1 d D U P A 1
O4 O 0.5089(2) 0.36259(16) -0.03139(11) 0.0333(5) Uani 0.765(3) 1 d D U P A 1
C18 C 0.3566(3) 0.4052(2) -0.02361(15) 0.0225(5) Uani 0.765(3) 1 d D U P A 1
C19 C 0.2621(5) 0.5103(6) -0.0814(3) 0.0335(10) Uani 0.765(3) 1 d D U P A 1
H19A H 0.2305 0.5920 -0.0495 0.050 Uiso 0.765(3) 1 calc R U P A 1
H19B H 0.1577 0.4873 -0.0919 0.050 Uiso 0.765(3) 1 calc R U P A 1
H19C H 0.3358 0.5210 -0.1410 0.050 Uiso 0.765(3) 1 calc R U P A 1
O3' O 0.3269(8) 0.3246(6) 0.0137(4) 0.0219(13) Uani 0.235(3) 1 d D U P A 2
O4' O 0.1320(7) 0.4829(5) 0.0930(3) 0.0306(14) Uani 0.235(3) 1 d D U P A 2
C18' C 0.2103(10) 0.4428(8) 0.0211(5) 0.0246(15) Uani 0.235(3) 1 d D U P A 2
C19' C 0.2007(18) 0.5100(18) -0.0723(10) 0.031(3) Uani 0.235(3) 1 d D U P A 2
H19D H 0.1901 0.4488 -0.1155 0.047 Uiso 0.235(3) 1 calc R U P A 2
H19E H 0.3055 0.5417 -0.0946 0.047 Uiso 0.235(3) 1 calc R U P A 2
H19F H 0.1003 0.5836 -0.0679 0.047 Uiso 0.235(3) 1 calc R U P A 2

loop_
_atom_site_aniso_label
_atom_site_aniso_U_11
_atom_site_aniso_U_22
_atom_site_aniso_U_33
_atom_site_aniso_U_23
_atom_site_aniso_U_13
_atom_site_aniso_U_12
O1 0.0203(6) 0.0413(7) 0.0131(5) -0.0046(5) -0.0043(5) -0.0064(5)
O2 0.0157(5) 0.0133(5) 0.0158(5) -0.0020(4) -0.0009(4) -0.0036(4)
O5 0.0283(7) 0.0546(9) 0.0371(8) -0.0169(7) -0.0118(6) 0.0031(7)
O6 0.0249(6) 0.0180(6) 0.0257(6) 0.0039(5) -0.0036(5) -0.0087(5)
C1 0.0333(11) 0.0529(12) 0.0247(9) -0.0020(8) -0.0115(8) -0.0163(9)
C2 0.0241(9) 0.0240(8) 0.0223(9) 0.0020(7) -0.0072(7) -0.0074(7)
C3 0.0167(8) 0.0325(9) 0.0127(7) -0.0013(6) -0.0014(6) -0.0090(7)
C4 0.0300(10) 0.0304(9) 0.0216(9) 0.0111(7) -0.0121(7) -0.0142(8)
C5 0.0286(9) 0.0211(8) 0.0256(9) 0.0040(7) -0.0104(7) -0.0100(7)
C6 0.0142(8) 0.0196(8) 0.0166(8) -0.0007(6) -0.0026(6) -0.0051(6)
C7 0.0155(8) 0.0150(7) 0.0148(7) 0.0015(6) -0.0010(6) -0.0059(6)
C8 0.0108(7) 0.0138(7) 0.0216(8) -0.0023(6) -0.0071(6) -0.0013(6)
C9 0.0128(8) 0.0160(7) 0.0186(8) -0.0021(6) -0.0060(6) -0.0016(6)
C10 0.0170(8) 0.0157(7) 0.0209(8) -0.0025(6) -0.0052(6) -0.0028(6)
C11 0.0243(9) 0.0213(8) 0.0209(8) 0.0000(6) -0.0036(7) -0.0074(7)
C12 0.0255(9) 0.0270(9) 0.0190(8) -0.0031(7) 0.0005(7) -0.0042(7)
C13 0.0170(8) 0.0163(8) 0.0212(8) -0.0023(6) -0.0064(6) -0.0019(6)
C14 0.0217(9) 0.0152(8) 0.0270(9) -0.0066(6) -0.0048(7) -0.0022(6)
C15 0.0199(8) 0.0136(7) 0.0274(9) -0.0008(6) -0.0067(7) -0.0044(6)
C16 0.0142(8) 0.0147(7) 0.0221(8) -0.0007(6) -0.0063(6) -0.0023(6)
C17 0.0238(9) 0.0203(8) 0.0237(9) -0.0088(7) -0.0028(7) -0.0009(7)
C20 0.0106(7) 0.0224(8) 0.0142(7) -0.0035(6) 0.0012(6) -0.0032(6)
C21 0.0106(7) 0.0193(8) 0.0147(7) -0.0018(6) 0.0004(6) -0.0035(6)
C22 0.0142(8) 0.0206(8) 0.0147(7) -0.0025(6) -0.0013(6) -0.0042(6)
C23 0.0192(8) 0.0188(8) 0.0195(8) 0.0002(6) -0.0022(7) -0.0047(6)
C24 0.0188(8) 0.0192(8) 0.0249(9) -0.0054(6) -0.0006(7) -0.0047(7)
C25 0.0161(8) 0.0268(9) 0.0175(8) -0.0076(6) -0.0003(6) -0.0057(7)
C26 0.0157(8) 0.0109(7) 0.0178(7) -0.0028(6) -0.0030(6) -0.0035(6)
C27 0.0203(8) 0.0181(8) 0.0164(8) -0.0024(6) -0.0022(6) -0.0049(6)
C28 0.0175(8) 0.0187(8) 0.0226(8) -0.0057(6) 0.0044(7) -0.0062(6)
C29 0.0137(8) 0.0145(7) 0.0317(9) -0.0025(6) -0.0046(7) -0.0021(6)
C30 0.0210(8) 0.0131(7) 0.0219(8) -0.0004(6) -0.0073(7) -0.0038(6)
C31 0.0167(8) 0.0129(7) 0.0158(7) -0.0023(6) -0.0001(6) -0.0045(6)
C32 0.0148(8) 0.0148(7) 0.0226(8) 0.0013(6) -0.0085(6) -0.0035(6)
O3 0.0229(10) 0.0296(11) 0.0169(9) 0.0083(8) -0.0046(8) -0.0060(9)
O4 0.0310(10) 0.0364(10) 0.0308(10) 0.0043(7) 0.0009(7) -0.0112(8)
C18 0.0299(13) 0.0237(12) 0.0151(10) -0.0019(9) 0.0007(9) -0.0114(10)
C19 0.040(3) 0.0335(17) 0.0252(16) 0.0089(13) -0.0037(17) -0.010(2)
O3' 0.028(3) 0.023(3) 0.014(3) 0.002(2) -0.002(2) -0.006(2)
O4' 0.033(3) 0.036(3) 0.018(3) -0.004(2) -0.006(2) 0.003(2)
C18' 0.030(3) 0.023(3) 0.020(3) 0.001(3) -0.004(3) -0.006(3)
C19' 0.039(7) 0.032(5) 0.019(4) 0.009(4) -0.007(5) -0.005(6)

loop_
_atom_type_symbol
_atom_type_description
_atom_type_scat_dispersion_real
_atom_type_scat_dispersion_imag
_atom_type_scat_source
C C 0.0033 0.0016 'International Tables Vol C Tables 4.2.6.8 and 6.1.1.4'
H H 0.0000 0.0000 'International Tables Vol C Tables 4.2.6.8 and 6.1.1.4'
O O 0.0106 0.0060 'International Tables Vol C Tables 4.2.6.8 and 6.1.1.4'

loop_
_geom_angle_atom_site_label_1
_geom_angle_atom_site_label_2
_geom_angle_atom_site_label_3
_geom_angle
C2 O1 C3 118.11(12)
C8 O2 C7 107.52(11)
C2 C1 H9 109.5
C2 C1 H1 109.5
H9 C1 H1 109.5
C2 C1 H10 109.5
H9 C1 H10 109.5
H1 C1 H10 109.5
O5 C2 O1 122.65(15)
O5 C2 C1 127.45(16)
O1 C2 C1 109.89(14)
C4 C3 O1 120.66(14)
C4 C3 C20 120.98(14)
O1 C3 C20 118.27(14)
C3 C4 C5 120.75(15)
C3 C4 O3 121.80(16)
C5 C4 O3 116.81(16)
C3 C4 O3' 108.0(3)
C5 C4 O3' 127.0(3)
C6 C5 C4 120.89(15)
C6 C5 H15 119.6
C4 C5 H15 119.6
C5 C6 C21 119.86(14)
C5 C6 C7 120.04(14)
C21 C6 C7 120.09(13)
O2 C7 C6 108.32(11)
O2 C7 C26 109.55(11)
C6 C7 C26 113.87(12)
O2 C7 C32 104.06(11)
C6 C7 C32 116.16(12)
C26 C7 C32 104.33(11)
O2 C8 C16 114.55(13)
O2 C8 C9 122.51(13)
C16 C8 C9 122.94(14)
C8 C9 C10 124.24(14)
C8 C9 C13 115.87(13)
C10 C9 C13 119.89(14)
C11 C10 C9 120.08(14)
C11 C10 H3 120.0
C9 C10 H3 120.0
C10 C11 C12 120.35(15)
C10 C11 H22 119.8
C12 C11 H22 119.8
C17 C12 C11 120.59(15)
C17 C12 H2 119.7
C11 C12 H2 119.7
C17 C13 C9 118.17(14)
C17 C13 C14 121.54(14)
C9 C13 C14 120.28(14)
C15 C14 C13 121.71(14)
C15 C14 H4 119.1
C13 C14 H4 119.1
C14 C15 C16 118.31(14)
C14 C15 H5 120.8
C16 C15 H5 120.8
C8 C16 C15 120.85(14)
C8 C16 C32 107.99(13)
C15 C16 C32 131.16(14)
C12 C17 C13 120.88(15)
C12 C17 H21 119.6
C13 C17 H21 119.6
C3 C20 C25 121.49(14)
C3 C20 C21 118.69(14)
C25 C20 C21 119.82(14)
C22 C21 C20 117.37(13)
C22 C21 C6 123.82(13)
C20 C21 C6 118.82(13)
C23 C22 C21 121.31(14)
C23 C22 H14 119.3
C21 C22 H14 119.3
C22 C23 C24 120.92(15)
C22 C23 H13 119.5
C24 C23 H13 119.5
C25 C24 C23 119.80(15)
C25 C24 H12 120.1
C23 C24 H12 120.1
C24 C25 C20 120.78(14)
C24 C25 H11 119.6
C20 C25 H11 119.6
C31 C26 C27 119.43(14)
C31 C26 C7 120.90(13)
C27 C26 C7 119.37(13)
C28 C27 C26 120.04(14)
C28 C27 H20 120.0
C26 C27 H20 120.0
C29 C28 C27 120.39(14)
C29 C28 H16 119.8
C27 C28 H16 119.8
C28 C29 C30 119.60(15)
C28 C29 H17 120.2
C30 C29 H17 120.2
C31 C30 C29 120.35(15)
C31 C30 H18 119.8
C29 C30 H18 119.8
C30 C31 C26 120.19(14)
C30 C31 H19 119.9
C26 C31 H19 119.9
O6 C32 C16 129.77(14)
O6 C32 C7 125.02(14)
C16 C32 C7 105.13(12)
C18 O3 C4 115.05(19)
O4 C18 O3 122.1(2)
O4 C18 C19 127.9(2)
O3 C18 C19 110.0(2)
C18 C19 H19A 109.5
C18 C19 H19B 109.5
H19A C19 H19B 109.5
C18 C19 H19C 109.5
H19A C19 H19C 109.5
H19B C19 H19C 109.5
C18' O3' C4 108.2(5)
O4' C18' O3' 122.9(7)
O4' C18' C19' 126.6(10)
O3' C18' C19' 110.5(9)
C18' C19' H19D 109.5
C18' C19' H19E 109.5
H19D C19' H19E 109.5
C18' C19' H19F 109.5
H19D C19' H19F 109.5
H19E C19' H19F 109.5

loop_
_geom_bond_atom_site_label_1
_geom_bond_atom_site_label_2
_geom_bond_distance
O1 C2 1.368(2)
O1 C3 1.3897(18)
O2 C8 1.3693(17)
O2 C7 1.4647(17)
O5 C2 1.195(2)
O6 C32 1.2187(18)
C1 C2 1.485(2)
C1 H9 0.9800
C1 H1 0.9800
C1 H10 0.9800
C3 C4 1.357(2)
C3 C20 1.415(2)
C4 C5 1.404(2)
C4 O3 1.412(2)
C4 O3' 1.441(6)
C5 C6 1.366(2)
C5 H15 0.9500
C6 C21 1.434(2)
C6 C7 1.518(2)
C7 C26 1.525(2)
C7 C32 1.563(2)
C8 C16 1.370(2)
C8 C9 1.408(2)
C9 C10 1.410(2)
C9 C13 1.424(2)
C10 C11 1.365(2)
C10 H3 0.9500
C11 C12 1.406(2)
C11 H22 0.9500
C12 C17 1.367(2)
C12 H2 0.9500
C13 C17 1.407(2)
C13 C14 1.429(2)
C14 C15 1.356(2)
C14 H4 0.9500
C15 C16 1.414(2)
C15 H5 0.9500
C16 C32 1.442(2)
C17 H21 0.9500
C20 C25 1.417(2)
C20 C21 1.428(2)
C21 C22 1.422(2)
C22 C23 1.362(2)
C22 H14 0.9500
C23 C24 1.410(2)
C23 H13 0.9500
C24 C25 1.362(2)
C24 H12 0.9500
C25 H11 0.9500
C26 C31 1.390(2)
C26 C27 1.394(2)
C27 C28 1.386(2)
C27 H20 0.9500
C28 C29 1.385(2)
C28 H16 0.9500
C29 C30 1.387(2)
C29 H17 0.9500
C30 C31 1.385(2)
C30 H18 0.9500
C31 H19 0.9500
O3 C18 1.375(3)
O4 C18 1.198(3)
C18 C19 1.488(5)
C19 H19A 0.9800
C19 H19B 0.9800
C19 H19C 0.9800
O3' C18' 1.376(9)
O4' C18' 1.187(8)
C18' C19' 1.497(12)
C19' H19D 0.9800
C19' H19E 0.9800
C19' H19F 0.9800
